data_4077872
loop_
_publ_author_name
'Gao, Jing'
'Li, Shaoguang'
'Zhao, Yanxia'
'Wu, Biao'
'Yang, Xiao-Juan'

_publ_section_title
;
 Reactions of \a-Diimine-Stabilized Zn--Zn-Bonded Compounds with
 Phenylacetylene
;
_journal_issue 8
_journal_name_full Organometallics
_journal_page_first 2978
_journal_paper_doi 10.1021/om200868j
_journal_volume 31
_journal_year 2012
_chemical_formula_sum 'C52 H66 N2 O2 Zn'
_chemical_formula_weight 816.44
_chemical_name_systematic
; 
 ? 
;
_space_group_IT_number 14
_symmetry_cell_setting monoclinic
_symmetry_space_group_name_Hall '-P 2ybc'
_symmetry_space_group_name_H-M 'P 1 21/c 1'
_atom_sites_solution_hydrogens geom
_atom_sites_solution_primary direct
_atom_sites_solution_secondary difmap
_audit_creation_method SHELXL-97
_cell_angle_alpha 90.00
_cell_angle_beta 92.469(3)
_cell_angle_gamma 90.00
_cell_formula_units_Z 4
_cell_length_a 12.684(3)
_cell_length_b 15.004(3)
_cell_length_c 24.541(5)
_cell_measurement_temperature 173(2)
_cell_volume 4666.1(17)
_computing_cell_refinement 'Bruker SMART'
_computing_data_collection 'Bruker SMART APEX II'
_computing_data_reduction 'Bruker SAINT'
_computing_structure_refinement 'SHELXL-97 (Sheldrick, 2008)'
_computing_structure_solution 'SHELXS-97 (Sheldrick, 2008)'
_diffrn_ambient_temperature 173(2)
_diffrn_measured_fraction_theta_full 0.996
_diffrn_measured_fraction_theta_max 0.996
_diffrn_measurement_device_type 'Bruker APEX II area detector'
_diffrn_measurement_method '\w scans'
_diffrn_radiation_monochromator graphite
_diffrn_radiation_source 'fine-focus sealed tube'
_diffrn_radiation_type MoK\a
_diffrn_radiation_wavelength 0.71073
_diffrn_reflns_av_R_equivalents 0.0514
_diffrn_reflns_av_sigmaI/netI 0.0534
_diffrn_reflns_limit_h_max 15
_diffrn_reflns_limit_h_min -15
_diffrn_reflns_limit_k_max 14
_diffrn_reflns_limit_k_min -17
_diffrn_reflns_limit_l_max 29
_diffrn_reflns_limit_l_min -29
_diffrn_reflns_number 29492
_diffrn_reflns_theta_full 25.00
_diffrn_reflns_theta_max 25.00
_diffrn_reflns_theta_min 1.61
_exptl_absorpt_coefficient_mu 0.566
_exptl_absorpt_correction_T_max 0.8714
_exptl_absorpt_correction_T_min 0.8485
_exptl_absorpt_correction_type multi-scan
_exptl_absorpt_process_details SADABS
_exptl_crystal_colour orange-red
_exptl_crystal_density_diffrn 1.162
_exptl_crystal_density_method 'not measured'
_exptl_crystal_description block
_exptl_crystal_F_000 1752
_exptl_crystal_size_max 0.30
_exptl_crystal_size_mid 0.25
_exptl_crystal_size_min 0.25
_refine_diff_density_max 0.776
_refine_diff_density_min -0.604
_refine_diff_density_rms 0.073
_refine_ls_extinction_method none
_refine_ls_goodness_of_fit_ref 1.029
_refine_ls_hydrogen_treatment constr
_refine_ls_matrix_type full
_refine_ls_number_parameters 524
_refine_ls_number_reflns 8168
_refine_ls_number_restraints 0
_refine_ls_restrained_S_all 1.029
_refine_ls_R_factor_all 0.0687
_refine_ls_R_factor_gt 0.0528
_refine_ls_shift/su_max 0.001
_refine_ls_shift/su_mean 0.000
_refine_ls_structure_factor_coef Fsqd
_refine_ls_weighting_details 'calc w=1/[\s^2^(Fo^2^)+(0.0754P)^2^+5.7651P] where P=(Fo^2^+2Fc^2^)/3'
_refine_ls_weighting_scheme calc
_refine_ls_wR_factor_gt 0.1405
_refine_ls_wR_factor_ref 0.1523
_reflns_number_gt 6437
_reflns_number_total 8168
_reflns_threshold_expression >2sigma(I)
_cod_data_source_file om200868j_si_002.cif
_cod_data_source_block 5
_cod_depositor_comments
;
The following automatic conversions were performed:

'_symmetry_cell_setting' value 'Monoclinic' changed to 'monoclinic'
according to /home/saulius/struct/CIF-dictionaries/cif_core.dic
dictionary named 'cif_core.dic' version 2.4.1 from
2010-06-29.

'_exptl_absorpt_correction_type' value 'Multi-scan'
changed to 'multi-scan' according to
/home/saulius/struct/CIF-dictionaries/cif_core.dic dictionary named
'cif_core.dic' version 2.4.1 from 2010-06-29.

Automatic conversion script
Id: cif_fix_values 1715 2011-07-08 13:25:40Z adriana 
;
_cod_original_cell_volume 4666.5(18)
_cod_original_sg_symbol_H-M P2(1)/c
_cod_database_code 4077872

loop_
_symmetry_equiv_pos_as_xyz
'x, y, z'
'-x, y+1/2, -z+1/2'
'-x, -y, -z'
'x, -y-1/2, z-1/2'

loop_
_atom_site_label
_atom_site_type_symbol
_atom_site_fract_x
_atom_site_fract_y
_atom_site_fract_z
_atom_site_U_iso_or_equiv
_atom_site_adp_type
_atom_site_occupancy
_atom_site_symmetry_multiplicity
_atom_site_calc_flag
_atom_site_refinement_flags
Zn1 Zn 0.55407(3) 0.79371(2) 0.770130(13) 0.02134(13) Uani 1 1 d .
O1 O 0.0925(6) 0.8432(5) -0.0145(3) 0.193(3) Uani 1 1 d .
O2 O 0.1736(5) 0.5193(4) 0.6178(3) 0.160(3) Uani 1 1 d .
N1 N 0.60259(18) 0.66644(17) 0.79786(9) 0.0213(5) Uani 1 1 d .
N2 N 0.43063(19) 0.70913(17) 0.74082(9) 0.0212(5) Uani 1 1 d .
C1 C 0.5458(2) 0.6007(2) 0.78078(11) 0.0223(6) Uani 1 1 d .
C2 C 0.4471(2) 0.6256(2) 0.74783(12) 0.0221(6) Uani 1 1 d .
C3 C 0.5673(3) 0.5047(2) 0.79245(14) 0.0312(7) Uani 1 1 d .
H3A H 0.6328 0.4992 0.8148 0.047 Uiso 1 1 calc R
H3B H 0.5744 0.4725 0.7581 0.047 Uiso 1 1 calc R
H3C H 0.5087 0.4794 0.8121 0.047 Uiso 1 1 calc R
C4 C 0.3767(3) 0.5525(2) 0.72667(15) 0.0342(8) Uani 1 1 d .
H4A H 0.3124 0.5782 0.7096 0.051 Uiso 1 1 calc R
H4B H 0.3580 0.5137 0.7569 0.051 Uiso 1 1 calc R
H4C H 0.4135 0.5175 0.6996 0.051 Uiso 1 1 calc R
C5 C 0.6939(2) 0.6535(2) 0.83451(13) 0.0267(7) Uani 1 1 d .
C6 C 0.7927(3) 0.6390(2) 0.81366(14) 0.0330(8) Uani 1 1 d .
C7 C 0.8775(3) 0.6310(3) 0.85144(17) 0.0449(9) Uani 1 1 d .
H7 H 0.9462 0.6211 0.8387 0.054 Uiso 1 1 calc R
C8 C 0.8645(3) 0.6370(3) 0.90649(17) 0.0516(11) Uani 1 1 d .
H8 H 0.9235 0.6299 0.9313 0.062 Uiso 1 1 calc R
C9 C 0.7662(3) 0.6534(3) 0.92590(16) 0.0443(9) Uani 1 1 d .
H9 H 0.7583 0.6590 0.9641 0.053 Uiso 1 1 calc R
C10 C 0.6789(3) 0.6617(2) 0.89068(13) 0.0313(7) Uani 1 1 d .
C11 C 0.8091(3) 0.6310(2) 0.75313(15) 0.0369(8) Uani 1 1 d .
H11 H 0.7406 0.6455 0.7334 0.044 Uiso 1 1 calc R
C12 C 0.8923(3) 0.6959(3) 0.73357(18) 0.0488(10) Uani 1 1 d .
H12A H 0.8756 0.7563 0.7457 0.073 Uiso 1 1 calc R
H12B H 0.8926 0.6945 0.6937 0.073 Uiso 1 1 calc R
H12C H 0.9619 0.6785 0.7488 0.073 Uiso 1 1 calc R
C13 C 0.8389(4) 0.5353(3) 0.7380(2) 0.0591(12) Uani 1 1 d .
H13A H 0.9064 0.5196 0.7565 0.089 Uiso 1 1 calc R
H13B H 0.8454 0.5310 0.6985 0.089 Uiso 1 1 calc R
H13C H 0.7840 0.4943 0.7495 0.089 Uiso 1 1 calc R
C14 C 0.5702(3) 0.6771(3) 0.91289(14) 0.0388(9) Uani 1 1 d .
H14 H 0.5216 0.6948 0.8816 0.047 Uiso 1 1 calc R
C15 C 0.5272(4) 0.5920(3) 0.93699(19) 0.0596(12) Uani 1 1 d .
H15A H 0.5233 0.5455 0.9090 0.089 Uiso 1 1 calc R
H15B H 0.4565 0.6032 0.9501 0.089 Uiso 1 1 calc R
H15C H 0.5739 0.5725 0.9675 0.089 Uiso 1 1 calc R
C16 C 0.5697(4) 0.7514(3) 0.95479(16) 0.0530(11) Uani 1 1 d .
H16A H 0.4982 0.7587 0.9678 0.079 Uiso 1 1 calc R
H16B H 0.5923 0.8071 0.9381 0.079 Uiso 1 1 calc R
H16C H 0.6181 0.7364 0.9856 0.079 Uiso 1 1 calc R
C17 C 0.3332(2) 0.7413(2) 0.71536(12) 0.0222(6) Uani 1 1 d .
C18 C 0.3267(3) 0.7568(2) 0.65924(13) 0.0300(7) Uani 1 1 d .
C19 C 0.2310(3) 0.7898(3) 0.63694(15) 0.0419(9) Uani 1 1 d .
H19 H 0.2232 0.7995 0.5987 0.050 Uiso 1 1 calc R
C20 C 0.1488(3) 0.8082(3) 0.66927(17) 0.0471(10) Uani 1 1 d .
H20 H 0.0848 0.8313 0.6534 0.057 Uiso 1 1 calc R
C21 C 0.1577(3) 0.7937(2) 0.72485(16) 0.0387(8) Uani 1 1 d .
H21 H 0.0996 0.8071 0.7466 0.046 Uiso 1 1 calc R
C22 C 0.2500(2) 0.7599(2) 0.74961(13) 0.0283(7) Uani 1 1 d .
C23 C 0.4167(3) 0.7364(3) 0.62241(13) 0.0356(8) Uani 1 1 d .
H23 H 0.4793 0.7189 0.6462 0.043 Uiso 1 1 calc R
C24 C 0.3904(3) 0.6585(3) 0.58421(15) 0.0454(9) Uani 1 1 d .
H24A H 0.3695 0.6069 0.6056 0.068 Uiso 1 1 calc R
H24B H 0.4526 0.6433 0.5637 0.068 Uiso 1 1 calc R
H24C H 0.3322 0.6754 0.5587 0.068 Uiso 1 1 calc R
C25 C 0.4473(4) 0.8185(3) 0.58976(16) 0.0508(11) Uani 1 1 d .
H25A H 0.3879 0.8361 0.5652 0.076 Uiso 1 1 calc R
H25B H 0.5085 0.8045 0.5683 0.076 Uiso 1 1 calc R
H25C H 0.4650 0.8676 0.6148 0.076 Uiso 1 1 calc R
C26 C 0.2580(3) 0.7430(2) 0.81028(14) 0.0334(8) Uani 1 1 d .
H26 H 0.3346 0.7400 0.8215 0.040 Uiso 1 1 calc R
C27 C 0.2088(3) 0.8169(3) 0.84335(17) 0.0498(10) Uani 1 1 d .
H27A H 0.2389 0.8744 0.8332 0.075 Uiso 1 1 calc R
H27B H 0.2237 0.8061 0.8823 0.075 Uiso 1 1 calc R
H27C H 0.1323 0.8177 0.8358 0.075 Uiso 1 1 calc R
C28 C 0.2087(4) 0.6535(3) 0.82424(18) 0.0544(11) Uani 1 1 d .
H28A H 0.1342 0.6531 0.8118 0.082 Uiso 1 1 calc R
H28B H 0.2141 0.6443 0.8638 0.082 Uiso 1 1 calc R
H28C H 0.2461 0.6055 0.8061 0.082 Uiso 1 1 calc R
C29 C 0.6420(2) 0.8339(2) 0.71081(13) 0.0265(7) Uani 1 1 d .
C30 C 0.6950(2) 0.8655(2) 0.67638(13) 0.0269(7) Uani 1 1 d .
C31 C 0.7571(3) 0.9077(2) 0.63511(13) 0.0295(7) Uani 1 1 d .
C32 C 0.8661(3) 0.9156(3) 0.64312(17) 0.0435(9) Uani 1 1 d .
H32 H 0.9002 0.8919 0.6751 0.052 Uiso 1 1 calc R
C33 C 0.9255(3) 0.9585(3) 0.60420(19) 0.0520(11) Uani 1 1 d .
H33 H 0.9998 0.9637 0.6098 0.062 Uiso 1 1 calc R
C34 C 0.8765(3) 0.9932(3) 0.55795(16) 0.0454(10) Uani 1 1 d .
H34 H 0.9170 1.0216 0.5313 0.055 Uiso 1 1 calc R
C35 C 0.7688(3) 0.9869(3) 0.55010(15) 0.0458(10) Uani 1 1 d .
H35 H 0.7346 1.0119 0.5185 0.055 Uiso 1 1 calc R
C36 C 0.7101(3) 0.9437(3) 0.58867(14) 0.0396(9) Uani 1 1 d .
H36 H 0.6358 0.9389 0.5828 0.047 Uiso 1 1 calc R
C37 C 0.4980(3) 0.8688(2) 0.82710(13) 0.0277(7) Uani 1 1 d .
C38 C 0.4557(3) 0.9197(2) 0.85749(13) 0.0306(7) Uani 1 1 d .
C39 C 0.4011(3) 0.9831(2) 0.89068(14) 0.0323(8) Uani 1 1 d .
C40 C 0.3655(3) 1.0625(3) 0.86893(15) 0.0450(9) Uani 1 1 d .
H40 H 0.3787 1.0762 0.8320 0.054 Uiso 1 1 calc R
C41 C 0.3107(3) 1.1232(3) 0.89969(18) 0.0524(11) Uani 1 1 d .
H41 H 0.2871 1.1781 0.8842 0.063 Uiso 1 1 calc R
C42 C 0.2911(3) 1.1029(3) 0.95295(18) 0.0536(11) Uani 1 1 d .
H42 H 0.2527 1.1434 0.9743 0.064 Uiso 1 1 calc R
C43 C 0.3265(5) 1.0251(3) 0.97502(19) 0.0753(16) Uani 1 1 d .
H43 H 0.3127 1.0113 1.0118 0.090 Uiso 1 1 calc R
C44 C 0.3825(4) 0.9653(3) 0.94442(17) 0.0621(13) Uani 1 1 d .
H44 H 0.4084 0.9117 0.9607 0.075 Uiso 1 1 calc R
C45 C -0.0088(6) 0.8446(6) 0.0118(3) 0.127(3) Uani 1 1 d .
H45A H -0.0674 0.8525 -0.0157 0.152 Uiso 1 1 calc R
H45B H -0.0107 0.8941 0.0384 0.152 Uiso 1 1 calc R
C46 C -0.0183(5) 0.7585(5) 0.0397(2) 0.0809(16) Uani 1 1 d .
H46A H -0.0054 0.7662 0.0795 0.097 Uiso 1 1 calc R
H46B H -0.0903 0.7341 0.0331 0.097 Uiso 1 1 calc R
C47 C 0.0565(3) 0.6999(3) 0.01901(14) 0.0397(9) Uani 1 1 d .
H47A H 0.1023 0.6761 0.0493 0.048 Uiso 1 1 calc R
H47B H 0.0202 0.6491 0.0005 0.048 Uiso 1 1 calc R
C48 C 0.1175(4) 0.7454(4) -0.0179(2) 0.0707(14) Uani 1 1 d .
H48A H 0.1016 0.7233 -0.0554 0.085 Uiso 1 1 calc R
H48B H 0.1934 0.7353 -0.0089 0.085 Uiso 1 1 calc R
C49 C 0.2113(5) 0.4336(5) 0.6145(2) 0.0831(17) Uani 1 1 d .
H49A H 0.2893 0.4332 0.6184 0.100 Uiso 1 1 calc R
H49B H 0.1897 0.4067 0.5789 0.100 Uiso 1 1 calc R
C50 C 0.1667(5) 0.3852(4) 0.6582(2) 0.0841(17) Uani 1 1 d .
H50A H 0.2235 0.3598 0.6824 0.101 Uiso 1 1 calc R
H50B H 0.1224 0.3356 0.6435 0.101 Uiso 1 1 calc R
C51 C 0.1033(5) 0.4463(5) 0.6884(3) 0.096(2) Uani 1 1 d .
H51A H 0.1389 0.4617 0.7238 0.115 Uiso 1 1 calc R
H51B H 0.0334 0.4201 0.6951 0.115 Uiso 1 1 calc R
C52 C 0.0924(5) 0.5246(5) 0.6533(4) 0.116(3) Uani 1 1 d .
H52A H 0.0232 0.5244 0.6331 0.139 Uiso 1 1 calc R
H52B H 0.0984 0.5799 0.6753 0.139 Uiso 1 1 calc R

loop_
_atom_site_aniso_label
_atom_site_aniso_U_11
_atom_site_aniso_U_22
_atom_site_aniso_U_33
_atom_site_aniso_U_23
_atom_site_aniso_U_13
_atom_site_aniso_U_12
Zn1 0.0237(2) 0.0144(2) 0.0260(2) 0.00019(14) 0.00216(13) -0.00071(14)
O1 0.173(6) 0.156(7) 0.256(9) 0.010(6) 0.095(6) 0.017(5)
O2 0.140(5) 0.133(5) 0.212(6) 0.113(5) 0.075(4) 0.047(4)
N1 0.0196(13) 0.0199(14) 0.0244(12) 0.0008(10) 0.0010(10) 0.0026(11)
N2 0.0225(13) 0.0207(14) 0.0207(12) -0.0002(10) 0.0029(9) 0.0020(11)
C1 0.0266(16) 0.0174(16) 0.0234(15) -0.0009(12) 0.0061(12) 0.0019(13)
C2 0.0238(15) 0.0179(17) 0.0248(14) 0.0000(12) 0.0045(11) -0.0016(12)
C3 0.0352(19) 0.0167(17) 0.0409(19) 0.0032(14) -0.0068(14) -0.0017(14)
C4 0.0331(18) 0.0188(18) 0.050(2) -0.0006(15) -0.0081(15) -0.0019(14)
C5 0.0262(16) 0.0188(17) 0.0344(17) 0.0035(13) -0.0042(13) 0.0015(13)
C6 0.0261(17) 0.0246(18) 0.048(2) 0.0064(15) 0.0001(14) 0.0015(14)
C7 0.0257(18) 0.045(2) 0.064(3) 0.0101(19) -0.0043(16) 0.0025(16)
C8 0.043(2) 0.053(3) 0.057(3) 0.015(2) -0.0174(18) -0.002(2)
C9 0.048(2) 0.045(2) 0.039(2) 0.0054(17) -0.0106(17) -0.0023(19)
C10 0.0328(18) 0.0266(18) 0.0337(17) 0.0052(14) -0.0070(14) -0.0003(14)
C11 0.0254(17) 0.031(2) 0.054(2) 0.0021(16) 0.0078(15) 0.0039(15)
C12 0.040(2) 0.044(3) 0.063(3) 0.009(2) 0.0119(18) -0.0018(18)
C13 0.063(3) 0.040(3) 0.076(3) -0.005(2) 0.024(2) 0.003(2)
C14 0.043(2) 0.047(2) 0.0257(17) -0.0013(15) -0.0019(14) 0.0040(17)
C15 0.059(3) 0.050(3) 0.072(3) -0.016(2) 0.020(2) -0.016(2)
C16 0.079(3) 0.042(2) 0.039(2) -0.0042(18) 0.012(2) 0.002(2)
C17 0.0218(15) 0.0136(15) 0.0309(16) 0.0001(12) -0.0025(12) -0.0033(12)
C18 0.0327(18) 0.0214(17) 0.0352(17) 0.0026(14) -0.0053(13) -0.0026(14)
C19 0.044(2) 0.041(2) 0.040(2) 0.0064(17) -0.0110(16) 0.0028(18)
C20 0.031(2) 0.044(3) 0.064(3) 0.0045(19) -0.0166(18) 0.0099(17)
C21 0.0264(18) 0.035(2) 0.055(2) -0.0008(17) 0.0022(15) 0.0040(15)
C22 0.0226(16) 0.0210(17) 0.0412(18) -0.0008(14) -0.0004(13) -0.0019(13)
C23 0.040(2) 0.041(2) 0.0254(16) 0.0009(15) -0.0015(14) -0.0046(16)
C24 0.053(2) 0.040(2) 0.044(2) -0.0039(18) 0.0014(17) -0.0045(19)
C25 0.075(3) 0.042(2) 0.036(2) -0.0040(17) 0.0145(19) -0.018(2)
C26 0.0292(18) 0.034(2) 0.0375(18) 0.0010(15) 0.0086(14) 0.0019(15)
C27 0.054(3) 0.047(3) 0.051(2) -0.0029(19) 0.0196(19) 0.004(2)
C28 0.072(3) 0.036(2) 0.057(3) 0.0133(19) 0.016(2) 0.003(2)
C29 0.0254(16) 0.0213(17) 0.0329(17) -0.0002(13) 0.0018(13) 0.0008(13)
C30 0.0252(16) 0.0203(17) 0.0356(17) -0.0008(13) 0.0061(13) 0.0018(13)
C31 0.0308(17) 0.0210(17) 0.0377(18) -0.0011(14) 0.0111(13) 0.0005(14)
C32 0.034(2) 0.039(2) 0.058(2) 0.0136(18) 0.0110(17) 0.0023(17)
C33 0.036(2) 0.042(2) 0.080(3) 0.017(2) 0.023(2) 0.0044(18)
C34 0.054(2) 0.035(2) 0.049(2) 0.0019(18) 0.0265(19) -0.0055(18)
C35 0.056(3) 0.047(2) 0.0349(19) 0.0055(17) 0.0052(17) -0.0120(19)
C36 0.039(2) 0.039(2) 0.041(2) 0.0036(17) 0.0034(15) -0.0093(17)
C37 0.0326(17) 0.0187(17) 0.0320(16) 0.0015(13) 0.0035(13) -0.0021(13)
C38 0.0371(18) 0.0245(18) 0.0303(17) -0.0005(14) 0.0022(14) -0.0018(15)
C39 0.0358(19) 0.0257(19) 0.0357(18) -0.0075(14) 0.0049(14) -0.0032(15)
C40 0.054(2) 0.044(2) 0.038(2) -0.0043(17) 0.0054(17) 0.0102(19)
C41 0.054(3) 0.041(2) 0.062(3) -0.011(2) 0.000(2) 0.017(2)
C42 0.054(3) 0.046(3) 0.062(3) -0.025(2) 0.015(2) 0.006(2)
C43 0.123(5) 0.057(3) 0.050(3) -0.003(2) 0.045(3) 0.021(3)
C44 0.108(4) 0.038(2) 0.043(2) 0.0018(19) 0.030(2) 0.018(2)
C45 0.112(6) 0.131(7) 0.143(7) 0.032(6) 0.059(5) 0.050(5)
C46 0.079(4) 0.100(5) 0.065(3) 0.015(3) 0.008(3) 0.008(3)
C47 0.045(2) 0.043(2) 0.0315(18) 0.0042(16) 0.0034(15) 0.0071(18)
C48 0.067(3) 0.070(4) 0.075(3) -0.013(3) 0.000(3) 0.009(3)
C49 0.070(4) 0.109(5) 0.070(3) -0.008(3) 0.009(3) 0.007(3)
C50 0.108(5) 0.061(4) 0.084(4) 0.005(3) 0.015(3) 0.013(3)
C51 0.079(4) 0.108(5) 0.103(5) 0.010(4) 0.041(3) 0.006(4)
C52 0.068(4) 0.077(5) 0.207(8) 0.013(5) 0.042(5) 0.022(3)

loop_
_atom_type_symbol
_atom_type_description
_atom_type_scat_dispersion_real
_atom_type_scat_dispersion_imag
_atom_type_scat_source
C C 0.0033 0.0016 'International Tables Vol C Tables 4.2.6.8 and 6.1.1.4'
H H 0.0000 0.0000 'International Tables Vol C Tables 4.2.6.8 and 6.1.1.4'
N N 0.0061 0.0033 'International Tables Vol C Tables 4.2.6.8 and 6.1.1.4'
O O 0.0106 0.0060 'International Tables Vol C Tables 4.2.6.8 and 6.1.1.4'
Zn Zn 0.2839 1.4301 'International Tables Vol C Tables 4.2.6.8 and 6.1.1.4'

loop_
_geom_angle_atom_site_label_1
_geom_angle_atom_site_label_2
_geom_angle_atom_site_label_3
_geom_angle
C37 Zn1 C29 126.05(13)
C37 Zn1 N1 113.65(11)
C29 Zn1 N1 110.47(11)
C37 Zn1 N2 107.59(12)
C29 Zn1 N2 111.54(11)
N1 Zn1 N2 76.60(9)
C45 O1 C48 103.2(6)
C49 O2 C52 111.2(5)
C1 N1 C5 121.5(3)
C1 N1 Zn1 116.1(2)
C5 N1 Zn1 122.4(2)
C2 N2 C17 121.1(3)
C2 N2 Zn1 115.3(2)
C17 N2 Zn1 123.60(19)
N1 C1 C3 125.8(3)
N1 C1 C2 115.2(3)
C3 C1 C2 118.9(3)
N2 C2 C4 125.4(3)
N2 C2 C1 116.2(3)
C4 C2 C1 118.3(3)
C6 C5 C10 122.5(3)
C6 C5 N1 120.1(3)
C10 C5 N1 117.3(3)
C5 C6 C7 116.8(3)
C5 C6 C11 122.5(3)
C7 C6 C11 120.8(3)
C8 C7 C6 121.8(4)
C7 C8 C9 120.2(4)
C8 C9 C10 120.9(4)
C9 C10 C5 117.8(3)
C9 C10 C14 120.3(3)
C5 C10 C14 121.9(3)
C6 C11 C12 112.5(3)
C6 C11 C13 110.9(3)
C12 C11 C13 109.9(3)
C16 C14 C15 110.0(3)
C16 C14 C10 112.6(3)
C15 C14 C10 111.0(3)
C18 C17 C22 122.9(3)
C18 C17 N2 119.7(3)
C22 C17 N2 117.3(3)
C17 C18 C19 117.2(3)
C17 C18 C23 122.7(3)
C19 C18 C23 120.0(3)
C20 C19 C18 121.0(3)
C19 C20 C21 120.6(3)
C20 C21 C22 121.3(3)
C21 C22 C17 116.8(3)
C21 C22 C26 120.7(3)
C17 C22 C26 122.4(3)
C18 C23 C24 111.7(3)
C18 C23 C25 111.3(3)
C24 C23 C25 110.4(3)
C22 C26 C27 113.1(3)
C22 C26 C28 111.0(3)
C27 C26 C28 109.9(3)
C30 C29 Zn1 174.5(3)
C29 C30 C31 177.4(3)
C36 C31 C32 118.4(3)
C36 C31 C30 121.4(3)
C32 C31 C30 120.2(3)
C31 C32 C33 120.3(4)
C34 C33 C32 120.0(4)
C35 C34 C33 120.1(3)
C34 C35 C36 119.6(4)
C31 C36 C35 121.5(4)
C38 C37 Zn1 172.2(3)
C37 C38 C39 176.1(4)
C44 C39 C40 118.3(3)
C44 C39 C38 121.2(3)
C40 C39 C38 120.6(3)
C39 C40 C41 121.4(4)
C42 C41 C40 119.1(4)
C43 C42 C41 120.1(4)
C42 C43 C44 120.6(4)
C39 C44 C43 120.5(4)
O1 C45 C46 106.6(6)
C47 C46 C45 108.2(5)
C48 C47 C46 109.4(4)
C47 C48 O1 108.5(4)
O2 C49 C50 106.3(5)
C49 C50 C51 107.9(5)
C50 C51 C52 104.5(5)
O2 C52 C51 105.7(5)

loop_
_geom_bond_atom_site_label_1
_geom_bond_atom_site_label_2
_geom_bond_distance
Zn1 C37 1.953(3)
Zn1 C29 1.966(3)
Zn1 N1 2.110(3)
Zn1 N2 2.117(3)
O1 C45 1.464(8)
O1 C48 1.505(9)
O2 C49 1.375(8)
O2 C52 1.381(8)
N1 C1 1.281(4)
N1 C5 1.449(4)
N2 C2 1.281(4)
N2 C17 1.443(4)
C1 C3 1.491(4)
C1 C2 1.508(4)
C2 C4 1.494(4)
C5 C6 1.392(5)
C5 C10 1.405(5)
C6 C7 1.394(5)
C6 C11 1.514(5)
C7 C8 1.371(6)
C8 C9 1.376(6)
C9 C10 1.381(5)
C10 C14 1.521(5)
C11 C12 1.529(5)
C11 C13 1.533(5)
C14 C16 1.517(5)
C14 C15 1.518(6)
C17 C18 1.396(4)
C17 C22 1.406(4)
C18 C19 1.400(5)
C18 C23 1.517(5)
C19 C20 1.366(6)
C20 C21 1.381(6)
C21 C22 1.392(5)
C22 C26 1.509(5)
C23 C24 1.526(5)
C23 C25 1.529(5)
C26 C27 1.523(5)
C26 C28 1.527(5)
C29 C30 1.200(4)
C30 C31 1.454(4)
C31 C36 1.374(5)
C31 C32 1.393(5)
C32 C33 1.399(5)
C33 C34 1.373(6)
C34 C35 1.375(6)
C35 C36 1.389(5)
C37 C38 1.209(5)
C38 C39 1.448(5)
C39 C44 1.376(5)
C39 C40 1.374(5)
C40 C41 1.388(5)
C41 C42 1.375(6)
C42 C43 1.355(7)
C43 C44 1.385(6)
C45 C46 1.469(9)
C46 C47 1.404(7)
C47 C48 1.395(6)
C49 C50 1.433(8)
C50 C51 1.444(8)
C51 C52 1.460(9)
